data_7058977
loop_
_publ_author_name
'Cvijanovi\'c, Danijela'
'Pisk, Jana'
'Pavlovi\'c, Gordana'
'\<Si\<sak-Jung, Dubravka'
'Matkovi\'c-\<Calogovi\'c, Dubravka'
'Cindri\'c, Marina'
'Agustin, Dominique'
'Vrdoljak, Vi\<snja'

_publ_section_title
;
 Discrete mononuclear and dinuclear compounds containing a MoO22+ core and
 4-aminobenzhydrazone ligands: synthesis, structure and
 organic-solvent-free epoxidation activity
;
_journal_issue 4
_journal_name_full 'New Journal of Chemistry'
_journal_page_first 1791
_journal_paper_doi 10.1039/C8NJ04074E
_journal_volume 43
_journal_year 2019
_chemical_formula_moiety 'C15 H15 Mo N3 O6, C3 H7 N O'
_chemical_formula_sum 'C18 H22 Mo N4 O7'
_chemical_formula_weight 502.33
_space_group_crystal_system monoclinic
_space_group_IT_number 14
_space_group_name_Hall '-P 2ybc'
_space_group_name_H-M_alt 'P 1 21/c 1'
_atom_sites_solution_hydrogens mixed
_audit_creation_method SHELXL-2014/7
_audit_update_record
;
2018-08-10 deposited with the CCDC.
2018-12-10 downloaded from the CCDC.
;
_cell_angle_alpha 90
_cell_angle_beta 109.296(3)
_cell_angle_gamma 90
_cell_formula_units_Z 4
_cell_length_a 10.2890(3)
_cell_length_b 19.3726(3)
_cell_length_c 10.871(3)
_cell_measurement_reflns_used 9925
_cell_measurement_temperature 150(2)
_cell_measurement_theta_max 32.5860
_cell_measurement_theta_min 4.4360
_cell_volume 2045.1(6)
_computing_cell_refinement
;
CrysAlisPro, Agilent Technologies,
Version 1.171.37.35 

;
_computing_data_collection
;
CrysAlisPro, Agilent Technologies,
Version 1.171.37.35 
;
_computing_data_reduction
;
CrysAlisPro, Agilent Technologies,
Version 1.171.37.35 

;
_computing_molecular_graphics 'MERCURY 3.8. (CCDC, 2016)'
_computing_publication_material 'SHELXL-2014/7 (Sheldrick, 2014)'
_computing_structure_refinement 'SHELXL-2014/7 (Sheldrick, 2014)'
_computing_structure_solution 'SHELXT-2014/7 (Sheldrick, 2014)'
_diffrn_ambient_temperature 150(2)
_diffrn_detector_area_resol_mean 16.3426
_diffrn_measured_fraction_theta_full 0.995
_diffrn_measured_fraction_theta_max 0.910
_diffrn_measurement_device_type 'Xcalibur, Sapphire3'
_diffrn_measurement_method '\w scans'
_diffrn_radiation_type MoK\a
_diffrn_radiation_wavelength 0.71073
_diffrn_reflns_av_R_equivalents 0.0353
_diffrn_reflns_av_unetI/netI 0.0374
_diffrn_reflns_Laue_measured_fraction_full 0.995
_diffrn_reflns_Laue_measured_fraction_max 0.910
_diffrn_reflns_limit_h_max 14
_diffrn_reflns_limit_h_min -15
_diffrn_reflns_limit_k_max 29
_diffrn_reflns_limit_k_min -29
_diffrn_reflns_limit_l_max 15
_diffrn_reflns_limit_l_min -16
_diffrn_reflns_number 28419
_diffrn_reflns_point_group_measured_fraction_full 0.995
_diffrn_reflns_point_group_measured_fraction_max 0.910
_diffrn_reflns_theta_full 25.242
_diffrn_reflns_theta_max 32.886
_diffrn_reflns_theta_min 4.109
_diffrn_source 'Enhance (Mo) X-ray Source'
_exptl_absorpt_coefficient_mu 0.690
_exptl_absorpt_correction_T_max 1.00000
_exptl_absorpt_correction_T_min 0.91439
_exptl_absorpt_correction_type multi-scan
_exptl_absorpt_process_details
;
CrysAlisPro, Agilent Technologies,
Version 1.171.37.35 
Empirical absorption correction using spherical harmonics,
 implemented in SCALE3 ABSPACK scaling algorithm.
;
_exptl_crystal_colour orange
_exptl_crystal_density_diffrn 1.632
_exptl_crystal_description prism
_exptl_crystal_F_000 1024
_exptl_crystal_size_max 0.42
_exptl_crystal_size_mid 0.38
_exptl_crystal_size_min 0.29
_refine_diff_density_max 0.857
_refine_diff_density_min -0.500
_refine_diff_density_rms 0.080
_refine_ls_extinction_method none
_refine_ls_goodness_of_fit_ref 0.989
_refine_ls_hydrogen_treatment mixed
_refine_ls_matrix_type full
_refine_ls_number_parameters 286
_refine_ls_number_reflns 6955
_refine_ls_number_restraints 4
_refine_ls_restrained_S_all 0.989
_refine_ls_R_factor_all 0.0478
_refine_ls_R_factor_gt 0.0322
_refine_ls_shift/su_max 0.002
_refine_ls_shift/su_mean 0.000
_refine_ls_structure_factor_coef Fsqd
_refine_ls_weighting_details 'w=1/[\s^2^(Fo^2^)+(0.0334P)^2^+1.3811P] where P=(Fo^2^+2Fc^2^)/3'
_refine_ls_weighting_scheme calc
_refine_ls_wR_factor_gt 0.0717
_refine_ls_wR_factor_ref 0.0796
_reflns_Friedel_coverage 0.000
_reflns_number_gt 5581
_reflns_number_total 6955
_reflns_threshold_expression 'I > 2\s(I)'
_cod_data_source_file c8nj04074e2.cif
_cod_data_source_block 2645
_cod_original_sg_symbol_H-M 'P 21/c'
_cod_database_code 7058977
_shelx_shelxl_version_number 2014/7
_shelx_space_group_comment
;
The symmetry employed for this shelxl refinement is uniquely defined
by the following loop, which should always be used as a source of
symmetry information in preference to the above space-group names.
They are only intended as comments.
;

loop_
_space_group_symop_operation_xyz
'x, y, z'
'-x, y+1/2, -z+1/2'
'-x, -y, -z'
'x, -y-1/2, z-1/2'

loop_
_atom_site_label
_atom_site_type_symbol
_atom_site_fract_x
_atom_site_fract_y
_atom_site_fract_z
_atom_site_U_iso_or_equiv
_atom_site_adp_type
_atom_site_occupancy
_atom_site_site_symmetry_order
_atom_site_calc_flag
_atom_site_refinement_flags_posn
_atom_site_refinement_flags_adp
Mo1 Mo 0.22841(2) 0.41553(2) 0.25915(2) 0.02062(5) Uani 1 1 d . .
O1 O 0.34352(15) 0.48381(6) 0.20331(12) 0.0236(3) Uani 1 1 d . .
O2 O 0.17741(15) 0.36976(7) 0.39472(13) 0.0264(3) Uani 1 1 d . .
O4 O 0.07493(16) 0.45164(7) 0.17644(15) 0.0328(3) Uani 1 1 d . .
O3 O 0.24667(16) 0.34761(7) 0.16445(13) 0.0267(3) Uani 1 1 d . .
O5 O 0.44720(15) 0.38029(7) 0.38808(13) 0.0231(3) Uani 1 1 d D .
O6 O -0.04290(17) 0.31569(8) 0.69593(16) 0.0379(4) Uani 1 1 d . .
O7 O 0.64359(16) 0.35729(8) 0.27982(14) 0.0338(3) Uani 1 1 d . .
N1 N 0.29466(17) 0.49788(7) 0.41047(15) 0.0207(3) Uani 1 1 d . .
N2 N 0.37948(17) 0.54933(7) 0.38797(15) 0.0216(3) Uani 1 1 d . .
N3 N 0.7146(2) 0.71312(9) 0.07279(18) 0.0322(4) Uani 1 1 d D .
N4 N 0.71449(18) 0.30573(8) 0.12497(16) 0.0262(3) Uani 1 1 d . .
C16 C 0.6268(2) 0.31623(10) 0.18925(18) 0.0255(4) Uani 1 1 d . .
H16 H 0.5442 0.2899 0.1633 0.031 Uiso 1 1 calc R U
C17 C 0.6793(2) 0.26091(12) 0.0112(2) 0.0339(5) Uani 1 1 d . .
H17A H 0.5941 0.2359 0.0032 0.051 Uiso 1 1 calc R U
H17B H 0.7540 0.2278 0.0209 0.051 Uiso 1 1 calc R U
H17C H 0.6661 0.2888 -0.0672 0.051 Uiso 1 1 calc R U
C18 C 0.8388(3) 0.34715(12) 0.1524(3) 0.0407(5) Uani 1 1 d . .
H18A H 0.8193 0.3880 0.0961 0.061 Uiso 1 1 calc R U
H18B H 0.9112 0.3197 0.1357 0.061 Uiso 1 1 calc R U
H18C H 0.8696 0.3616 0.2439 0.061 Uiso 1 1 calc R U
C1 C 0.3977(2) 0.53807(8) 0.27639(17) 0.0213(3) Uani 1 1 d . .
C2 C 0.4807(2) 0.58447(8) 0.22678(17) 0.0210(3) Uani 1 1 d . .
C3 C 0.5029(2) 0.56808(10) 0.11014(19) 0.0272(4) Uani 1 1 d . .
H3 H 0.4619 0.5276 0.0641 0.033 Uiso 1 1 calc R U
C4 C 0.5828(2) 0.60923(10) 0.06038(19) 0.0270(4) Uani 1 1 d . .
H4 H 0.5989 0.5961 -0.0176 0.032 Uiso 1 1 calc R U
C5 C 0.6408(2) 0.67058(9) 0.12450(18) 0.0234(4) Uani 1 1 d . .
C6 C 0.6181(2) 0.68729(9) 0.24155(18) 0.0238(4) Uani 1 1 d . .
H6 H 0.6571 0.7283 0.2868 0.029 Uiso 1 1 calc R U
C7 C 0.5403(2) 0.64508(9) 0.29155(17) 0.0233(4) Uani 1 1 d . .
H7 H 0.5268 0.6572 0.3711 0.028 Uiso 1 1 calc R U
C8 C 0.2589(2) 0.50534(9) 0.51315(18) 0.0235(4) Uani 1 1 d . .
H8 H 0.2886 0.5457 0.5644 0.028 Uiso 1 1 calc R U
C9 C 0.1771(2) 0.45643(9) 0.55411(18) 0.0230(4) Uani 1 1 d . .
C10 C 0.1374(2) 0.39126(10) 0.49464(18) 0.0230(3) Uani 1 1 d . .
C11 C 0.0621(2) 0.34626(10) 0.5440(2) 0.0272(4) Uani 1 1 d . .
H11 H 0.0343 0.3028 0.5033 0.033 Uiso 1 1 calc R U
C12 C 0.0271(2) 0.36459(10) 0.6530(2) 0.0278(4) Uani 1 1 d . .
C13 C 0.0654(2) 0.42828(11) 0.7135(2) 0.0308(4) Uani 1 1 d . .
H13 H 0.0410 0.4407 0.7876 0.037 Uiso 1 1 calc R U
C14 C 0.1395(2) 0.47287(10) 0.6634(2) 0.0285(4) Uani 1 1 d . .
H14 H 0.1661 0.5164 0.7043 0.034 Uiso 1 1 calc R U
C15 C -0.0816(3) 0.33208(13) 0.8076(2) 0.0411(5) Uani 1 1 d . .
H15A H 0.0012 0.3416 0.8822 0.062 Uiso 1 1 calc R U
H15B H -0.1313 0.2930 0.8281 0.062 Uiso 1 1 calc R U
H15C H -0.1413 0.3729 0.7889 0.062 Uiso 1 1 calc R U
H15O H 0.504(3) 0.3684(14) 0.351(3) 0.049 Uiso 1 1 d D U
H25O H 0.487(3) 0.4022(13) 0.454(2) 0.049 Uiso 1 1 d D U
H13N H 0.734(3) 0.7007(14) 0.006(2) 0.049 Uiso 1 1 d D U
H23N H 0.746(3) 0.7507(11) 0.113(2) 0.049 Uiso 1 1 d D U

loop_
_atom_site_aniso_label
_atom_site_aniso_U_11
_atom_site_aniso_U_22
_atom_site_aniso_U_33
_atom_site_aniso_U_23
_atom_site_aniso_U_13
_atom_site_aniso_U_12
Mo1 0.02421(8) 0.01605(7) 0.02400(8) -0.00345(5) 0.01121(6) -0.00185(6)
O1 0.0320(8) 0.0178(6) 0.0237(6) -0.0035(5) 0.0129(6) -0.0044(5)
O2 0.0336(8) 0.0205(6) 0.0322(7) -0.0058(5) 0.0203(6) -0.0061(5)
O4 0.0282(8) 0.0280(7) 0.0399(8) -0.0038(6) 0.0084(6) 0.0021(6)
O3 0.0354(8) 0.0196(6) 0.0282(7) -0.0057(5) 0.0147(6) -0.0032(5)
O5 0.0262(7) 0.0215(6) 0.0239(6) -0.0026(5) 0.0113(5) 0.0014(5)
O6 0.0398(9) 0.0425(9) 0.0403(8) 0.0002(7) 0.0253(7) -0.0119(7)
O7 0.0339(9) 0.0395(8) 0.0312(7) -0.0087(6) 0.0151(7) 0.0004(6)
N1 0.0248(8) 0.0148(6) 0.0254(7) -0.0012(5) 0.0122(6) -0.0006(5)
N2 0.0271(8) 0.0159(6) 0.0252(7) -0.0009(5) 0.0134(6) -0.0030(6)
N3 0.0472(11) 0.0238(8) 0.0335(9) -0.0082(7) 0.0240(9) -0.0136(7)
N4 0.0252(8) 0.0273(8) 0.0272(8) -0.0066(6) 0.0102(7) -0.0040(6)
C16 0.0252(10) 0.0268(9) 0.0255(9) 0.0003(7) 0.0098(7) -0.0004(7)
C17 0.0330(11) 0.0385(11) 0.0297(10) -0.0119(8) 0.0095(9) -0.0008(9)
C18 0.0330(12) 0.0365(12) 0.0600(15) -0.0172(11) 0.0254(11) -0.0109(9)
C1 0.0275(9) 0.0143(7) 0.0235(8) -0.0004(6) 0.0103(7) 0.0006(6)
C2 0.0295(9) 0.0152(7) 0.0209(8) -0.0009(6) 0.0118(7) -0.0015(6)
C3 0.0392(12) 0.0196(8) 0.0273(9) -0.0063(7) 0.0170(8) -0.0067(7)
C4 0.0397(12) 0.0206(8) 0.0264(9) -0.0052(7) 0.0187(8) -0.0062(8)
C5 0.0290(10) 0.0185(8) 0.0244(8) -0.0009(6) 0.0112(7) -0.0020(7)
C6 0.0323(10) 0.0165(8) 0.0233(8) -0.0034(6) 0.0101(7) -0.0037(7)
C7 0.0334(10) 0.0185(8) 0.0200(8) -0.0011(6) 0.0117(7) 0.0002(7)
C8 0.0296(10) 0.0164(8) 0.0275(9) -0.0025(6) 0.0136(8) 0.0012(7)
C9 0.0255(9) 0.0200(8) 0.0279(9) -0.0005(7) 0.0146(7) 0.0021(7)
C10 0.0225(9) 0.0231(8) 0.0266(9) -0.0007(7) 0.0124(7) 0.0005(7)
C11 0.0280(10) 0.0249(9) 0.0319(10) -0.0019(7) 0.0141(8) -0.0047(7)
C12 0.0238(10) 0.0317(10) 0.0323(10) 0.0042(8) 0.0154(8) -0.0004(8)
C13 0.0366(12) 0.0317(10) 0.0322(10) 0.0023(8) 0.0222(9) 0.0056(8)
C14 0.0384(12) 0.0206(8) 0.0333(10) -0.0010(7) 0.0209(9) 0.0026(8)
C15 0.0419(14) 0.0492(14) 0.0435(13) 0.0071(10) 0.0293(11) -0.0025(11)

loop_
_atom_type_symbol
_atom_type_description
_atom_type_scat_dispersion_real
_atom_type_scat_dispersion_imag
_atom_type_scat_source
C C 0.0033 0.0016 'International Tables Vol C Tables 4.2.6.8 and 6.1.1.4'
H H 0.0000 0.0000 'International Tables Vol C Tables 4.2.6.8 and 6.1.1.4'
N N 0.0061 0.0033 'International Tables Vol C Tables 4.2.6.8 and 6.1.1.4'
O O 0.0106 0.0060 'International Tables Vol C Tables 4.2.6.8 and 6.1.1.4'
Mo Mo -1.6832 0.6857 'International Tables Vol C Tables 4.2.6.8 and 6.1.1.4'

loop_
_geom_angle_atom_site_label_1
_geom_angle_atom_site_label_2
_geom_angle_atom_site_label_3
_geom_angle
O4 Mo1 O3 105.43(7)
O4 Mo1 O2 98.86(7)
O3 Mo1 O2 102.48(6)
O4 Mo1 O1 96.19(7)
O3 Mo1 O1 97.57(6)
O2 Mo1 O1 150.63(6)
O4 Mo1 N1 95.77(6)
O3 Mo1 N1 157.23(7)
O2 Mo1 N1 81.94(6)
O1 Mo1 N1 71.54(5)
O4 Mo1 O5 172.10(6)
O3 Mo1 O5 81.99(6)
O2 Mo1 O5 81.87(6)
O1 Mo1 O5 79.91(5)
N1 Mo1 O5 76.50(5)
C1 O1 Mo1 121.16(11)
C10 O2 Mo1 134.73(12)
Mo1 O5 H15O 118.5(19)
Mo1 O5 H25O 119(2)
H15O O5 H25O 109(3)
C12 O6 C15 117.56(17)
C8 N1 N2 116.31(15)
C8 N1 Mo1 127.69(13)
N2 N1 Mo1 115.92(10)
C1 N2 N1 109.46(14)
C5 N3 H13N 120.1(19)
C5 N3 H23N 117.9(19)
H13N N3 H23N 122(3)
C16 N4 C18 120.81(17)
C16 N4 C17 121.16(18)
C18 N4 C17 117.28(17)
O7 C16 N4 125.39(19)
O7 C16 H16 117.3
N4 C16 H16 117.3
N4 C17 H17A 109.5
N4 C17 H17B 109.5
H17A C17 H17B 109.5
N4 C17 H17C 109.5
H17A C17 H17C 109.5
H17B C17 H17C 109.5
N4 C18 H18A 109.5
N4 C18 H18B 109.5
H18A C18 H18B 109.5
N4 C18 H18C 109.5
H18A C18 H18C 109.5
H18B C18 H18C 109.5
N2 C1 O1 121.89(16)
N2 C1 C2 121.43(16)
O1 C1 C2 116.67(15)
C3 C2 C7 118.08(16)
C3 C2 C1 119.08(16)
C7 C2 C1 122.84(16)
C4 C3 C2 121.50(17)
C4 C3 H3 119.2
C2 C3 H3 119.2
C3 C4 C5 120.29(17)
C3 C4 H4 119.9
C5 C4 H4 119.9
N3 C5 C6 121.10(17)
N3 C5 C4 120.63(17)
C6 C5 C4 118.25(17)
C7 C6 C5 120.89(16)
C7 C6 H6 119.6
C5 C6 H6 119.6
C6 C7 C2 120.96(16)
C6 C7 H7 119.5
C2 C7 H7 119.5
N1 C8 C9 123.93(16)
N1 C8 H8 118.0
C9 C8 H8 118.0
C14 C9 C10 118.06(17)
C14 C9 C8 117.91(17)
C10 C9 C8 123.97(16)
O2 C10 C11 118.40(17)
O2 C10 C9 121.61(16)
C11 C10 C9 119.88(17)
C10 C11 C12 120.20(18)
C10 C11 H11 119.9
C12 C11 H11 119.9
O6 C12 C13 123.61(18)
O6 C12 C11 115.37(18)
C13 C12 C11 121.01(18)
C14 C13 C12 118.40(18)
C14 C13 H13 120.8
C12 C13 H13 120.8
C13 C14 C9 122.44(18)
C13 C14 H14 118.8
C9 C14 H14 118.8
O6 C15 H15A 109.5
O6 C15 H15B 109.5
H15A C15 H15B 109.5
O6 C15 H15C 109.5
H15A C15 H15C 109.5
H15B C15 H15C 109.5

loop_
_geom_bond_atom_site_label_1
_geom_bond_atom_site_label_2
_geom_bond_distance
Mo1 O4 1.6891(15)
Mo1 O3 1.7188(13)
Mo1 O2 1.9351(13)
Mo1 O1 1.9989(13)
Mo1 N1 2.2303(15)
Mo1 O5 2.3266(14)
O1 C1 1.324(2)
O2 C10 1.348(2)
O5 H15O 0.845(17)
O5 H25O 0.816(17)
O6 C12 1.362(2)
O6 C15 1.433(3)
O7 C16 1.233(2)
N1 C8 1.294(2)
N1 N2 1.399(2)
N2 C1 1.306(2)
N3 C5 1.362(2)
N3 H13N 0.845(16)
N3 H23N 0.854(17)
N4 C16 1.327(2)
N4 C18 1.455(3)
N4 C17 1.456(2)
C16 H16 0.9500
C17 H17A 0.9800
C17 H17B 0.9800
C17 H17C 0.9800
C18 H18A 0.9800
C18 H18B 0.9800
C18 H18C 0.9800
C1 C2 1.460(2)
C2 C3 1.397(2)
C2 C7 1.402(2)
C3 C4 1.378(3)
C3 H3 0.9500
C4 C5 1.407(3)
C4 H4 0.9500
C5 C6 1.405(2)
C6 C7 1.376(3)
C6 H6 0.9500
C7 H7 0.9500
C8 C9 1.432(3)
C8 H8 0.9500
C9 C14 1.402(2)
C9 C10 1.416(3)
C10 C11 1.386(3)
C11 C12 1.394(3)
C11 H11 0.9500
C12 C13 1.392(3)
C13 C14 1.378(3)
C13 H13 0.9500
C14 H14 0.9500
C15 H15A 0.9800
C15 H15B 0.9800
C15 H15C 0.9800

loop_
_geom_hbond_atom_site_label_D
_geom_hbond_atom_site_label_H
_geom_hbond_atom_site_label_A
_geom_hbond_distance_DH
_geom_hbond_distance_HA
_geom_hbond_distance_DA
_geom_hbond_angle_DHA
_geom_hbond_site_symmetry_A
C17 H17B O6 0.98 2.46 3.258(3) 137.9 4_665

loop_
_geom_torsion_atom_site_label_1
_geom_torsion_atom_site_label_2
_geom_torsion_atom_site_label_3
_geom_torsion_atom_site_label_4
_geom_torsion
C8 N1 N2 C1 -174.86(17)
Mo1 N1 N2 C1 2.09(19)
C18 N4 C16 O7 -4.3(3)
C17 N4 C16 O7 -174.0(2)
N1 N2 C1 O1 -1.7(2)
N1 N2 C1 C2 179.08(16)
Mo1 O1 C1 N2 0.4(2)
Mo1 O1 C1 C2 179.67(12)
N2 C1 C2 C3 176.68(19)
O1 C1 C2 C3 -2.6(3)
N2 C1 C2 C7 -3.0(3)
O1 C1 C2 C7 177.73(17)
C7 C2 C3 C4 1.1(3)
C1 C2 C3 C4 -178.5(2)
C2 C3 C4 C5 -2.2(3)
C3 C4 C5 N3 -177.0(2)
C3 C4 C5 C6 1.8(3)
N3 C5 C6 C7 178.2(2)
C4 C5 C6 C7 -0.6(3)
C5 C6 C7 C2 -0.4(3)
C3 C2 C7 C6 0.1(3)
C1 C2 C7 C6 179.81(19)
N2 N1 C8 C9 -177.42(17)
Mo1 N1 C8 C9 6.0(3)
N1 C8 C9 C14 -176.52(19)
N1 C8 C9 C10 6.5(3)
Mo1 O2 C10 C11 156.89(15)
Mo1 O2 C10 C9 -26.8(3)
C14 C9 C10 O2 -175.52(18)
C8 C9 C10 O2 1.5(3)
C14 C9 C10 C11 0.7(3)
C8 C9 C10 C11 177.74(19)
O2 C10 C11 C12 175.45(19)
C9 C10 C11 C12 -0.9(3)
C15 O6 C12 C13 1.6(3)
C15 O6 C12 C11 -179.8(2)
C10 C11 C12 O6 -177.92(19)
C10 C11 C12 C13 0.7(3)
O6 C12 C13 C14 178.2(2)
C11 C12 C13 C14 -0.3(3)
C12 C13 C14 C9 0.1(3)
C10 C9 C14 C13 -0.3(3)
C8 C9 C14 C13 -177.5(2)
